data_7058780
loop_
_publ_author_name
'Biswal, Debanjana'
'Pramanik, Nikhil Ranjan'
'Drew, Michael G. B.'
'Jangra, Nancy'
'Maurya, Mannar R.'
'Kundu, Mousumi'
'Sil, Parames C.'
'Chakrabarti, Syamal'

_publ_section_title
;
 Synthesis, crystal structure, DFT calculations, protein interaction,
 anticancer potential and bromoperoxidase mimicking activity of
 oxidoalkoxidovanadium(v) complexes
;
_journal_name_full 'New Journal of Chemistry'
_journal_paper_doi 10.1039/C9NJ02471A
_journal_year 2019
_chemical_formula_sum 'C10 H12 N O7 V'
_chemical_formula_weight 309.15
_space_group_crystal_system orthorhombic
_space_group_IT_number 43
_space_group_name_Hall 'F 2 -2d'
_space_group_name_H-M_alt 'F d d 2'
_symmetry_space_group_name_Hall 'F 2 -2d'
_symmetry_space_group_name_H-M 'F d d 2'
_atom_sites_solution_hydrogens mixed
_audit_creation_method SHELXL-2016/6
_audit_update_record
;
2019-01-24 deposited with the CCDC.    2019-08-05 downloaded from the CCDC.
;
_cell_angle_alpha 90
_cell_angle_beta 90
_cell_angle_gamma 90
_cell_formula_units_Z 16
_cell_length_a 22.236(8)
_cell_length_b 30.525(10)
_cell_length_c 7.549(3)
_cell_measurement_reflns_used 1829
_cell_measurement_temperature 296(2)
_cell_measurement_theta_max 19.18
_cell_measurement_theta_min 2.27
_cell_volume 5124(3)
_computing_cell_refinement 'Bruker SAINT'
_computing_data_collection 'Bruker APEX2'
_computing_data_reduction 'Bruker SAINT'
_computing_molecular_graphics 'Bruker SHELXTL'
_computing_publication_material 'Bruker SHELXTL'
_computing_structure_refinement 'SHELXL-2016/6 (Sheldrick, 2016)'
_computing_structure_solution 'SHELXS-97 (Sheldrick, 2008)'
_diffrn_ambient_temperature 296(2)
_diffrn_measured_fraction_theta_full 0.996
_diffrn_measured_fraction_theta_max 0.985
_diffrn_measurement_device_type 'Bruker APEX-II CCD'
_diffrn_measurement_method '\f and \w scans'
_diffrn_radiation_type MoK\a
_diffrn_radiation_wavelength 0.71073
_diffrn_reflns_av_R_equivalents 0.0643
_diffrn_reflns_av_unetI/netI 0.0628
_diffrn_reflns_Laue_measured_fraction_full 0.996
_diffrn_reflns_Laue_measured_fraction_max 0.985
_diffrn_reflns_limit_h_max 26
_diffrn_reflns_limit_h_min -27
_diffrn_reflns_limit_k_max 37
_diffrn_reflns_limit_k_min -34
_diffrn_reflns_limit_l_max 7
_diffrn_reflns_limit_l_min -9
_diffrn_reflns_number 8954
_diffrn_reflns_point_group_measured_fraction_full 0.934
_diffrn_reflns_point_group_measured_fraction_max 0.909
_diffrn_reflns_theta_full 25.242
_diffrn_reflns_theta_max 25.990
_diffrn_reflns_theta_min 2.266
_diffrn_source 'sealed tube'
_exptl_absorpt_coefficient_mu 0.802
_exptl_crystal_colour yellow
_exptl_crystal_density_diffrn 1.603
_exptl_crystal_description neddle
_exptl_crystal_F_000 2528
_exptl_crystal_size_max 0.20
_exptl_crystal_size_mid 0.08
_exptl_crystal_size_min 0.08
_refine_diff_density_max 0.204
_refine_diff_density_min -0.234
_refine_diff_density_rms 0.046
_refine_ls_abs_structure_details
;
 Flack x determined using 644 quotients [(I+)-(I-)]/[(I+)+(I-)]
 (Parsons, Flack and Wagner, Acta Cryst. B69 (2013) 249-259).
;
_refine_ls_abs_structure_Flack 0.04(3)
_refine_ls_extinction_method none
_refine_ls_goodness_of_fit_ref 1.028
_refine_ls_hydrogen_treatment mixed
_refine_ls_matrix_type full
_refine_ls_number_parameters 181
_refine_ls_number_reflns 2520
_refine_ls_number_restraints 4
_refine_ls_restrained_S_all 1.028
_refine_ls_R_factor_all 0.0559
_refine_ls_R_factor_gt 0.0417
_refine_ls_shift/su_max 0.000
_refine_ls_shift/su_mean 0.000
_refine_ls_structure_factor_coef Fsqd
_refine_ls_weighting_details 'w=1/[\s^2^(Fo^2^)+(0.0289P)^2^+2.7287P] where P=(Fo^2^+2Fc^2^)/3'
_refine_ls_weighting_scheme calc
_refine_ls_wR_factor_gt 0.0837
_refine_ls_wR_factor_ref 0.0896
_reflns_Friedel_coverage 0.708
_reflns_Friedel_fraction_full 0.860
_reflns_Friedel_fraction_max 0.819
_reflns_number_gt 1863
_reflns_number_total 2290
_reflns_threshold_expression 'I > 2\s(I)'
_cod_data_source_file c9nj02471a2.cif
_cod_data_source_block shelx_CCDC1
_cod_database_code 7058780
_shelx_shelxl_version_number 2016/6
_shelx_space_group_comment
;
The symmetry employed for this shelxl refinement is uniquely defined
by the following loop, which should always be used as a source of
symmetry information in preference to the above space-group names.
They are only intended as comments.
;

loop_
_space_group_symop_operation_xyz
'x, y, z'
'-x, -y, z'
'-x+1/4, y+1/4, z+1/4'
'x+1/4, -y+1/4, z+1/4'
'x, y+1/2, z+1/2'
'-x, -y+1/2, z+1/2'
'-x+1/4, y+3/4, z+3/4'
'x+1/4, -y+3/4, z+3/4'
'x+1/2, y, z+1/2'
'-x+1/2, -y, z+1/2'
'-x+3/4, y+1/4, z+3/4'
'x+3/4, -y+1/4, z+3/4'
'x+1/2, y+1/2, z'
'-x+1/2, -y+1/2, z'
'-x+3/4, y+3/4, z+1/4'
'x+3/4, -y+3/4, z+1/4'

loop_
_atom_site_label
_atom_site_type_symbol
_atom_site_fract_x
_atom_site_fract_y
_atom_site_fract_z
_atom_site_U_iso_or_equiv
_atom_site_adp_type
_atom_site_occupancy
_atom_site_site_symmetry_order
_atom_site_calc_flag
_atom_site_refinement_flags_posn
_atom_site_refinement_flags_adp
V1 V 0.90207(4) 0.18605(3) 0.37410(14) 0.0468(3) Uani 1 1 d . .
O7 O 0.9758(2) 0.16463(14) 0.1956(7) 0.0724(14) Uani 1 1 d D .
O1 O 0.95694(15) 0.23431(12) 0.4338(5) 0.0555(10) Uani 1 1 d . .
O2 O 0.99100(17) 0.30196(12) 0.3754(7) 0.0713(12) Uani 1 1 d . .
O6 O 0.85040(15) 0.20258(12) 0.5008(5) 0.0560(10) Uani 1 1 d . .
O3 O 0.84826(17) 0.15720(12) 0.2028(6) 0.0595(11) Uani 1 1 d . .
O5 O 0.93120(19) 0.14282(12) 0.5009(6) 0.0615(11) Uani 1 1 d . .
O4 O 0.7922(2) 0.16137(14) -0.0419(6) 0.0812(14) Uani 1 1 d . .
N1 N 0.89270(16) 0.23048(12) 0.1661(6) 0.0391(10) Uani 1 1 d . .
C5 C 0.9230(2) 0.26795(14) 0.1738(7) 0.0378(12) Uani 1 1 d . .
C1 C 0.8559(2) 0.22154(17) 0.0354(7) 0.0422(12) Uani 1 1 d . .
C7 C 0.8283(3) 0.17635(19) 0.0596(9) 0.0556(15) Uani 1 1 d . .
C10 C 0.9550(3) 0.0556(2) 0.6684(15) 0.104(3) Uani 1 1 d . .
H10A H 0.914557 0.045200 0.682303 0.157 Uiso 1 1 calc R U
H10B H 0.982283 0.035566 0.724859 0.157 Uiso 1 1 calc R U
H10C H 0.964530 0.057520 0.544545 0.157 Uiso 1 1 calc R U
C3 C 0.8779(2) 0.29043(18) -0.0939(8) 0.0630(17) Uani 1 1 d . .
H3 H 0.872813 0.310913 -0.183855 0.076 Uiso 1 1 calc R U
C4 C 0.9162(2) 0.29869(16) 0.0437(8) 0.0505(14) Uani 1 1 d . .
H4 H 0.937447 0.324921 0.048768 0.061 Uiso 1 1 calc R U
C2 C 0.8463(2) 0.25051(19) -0.0975(8) 0.0624(16) Uani 1 1 d . .
H2 H 0.819615 0.244175 -0.188787 0.075 Uiso 1 1 calc R U
C8 C 0.9162(3) 0.1305(2) 0.6764(9) 0.0732(19) Uani 1 1 d . .
H8A H 0.876260 0.117767 0.677894 0.088 Uiso 1 1 calc R U
H8B H 0.915789 0.156314 0.751364 0.088 Uiso 1 1 calc R U
C9 C 0.9606(3) 0.0980(2) 0.7480(11) 0.084(2) Uani 1 1 d . .
H9A H 1.001037 0.108910 0.727974 0.101 Uiso 1 1 calc R U
H9B H 0.954893 0.095266 0.874921 0.101 Uiso 1 1 calc R U
C6 C 0.9608(2) 0.26975(17) 0.3406(8) 0.0481(14) Uani 1 1 d . .
H71 H 0.9969(17) 0.1435(10) 0.219(6) 0.035(14) Uiso 1 1 d D .
H72 H 0.988(2) 0.1767(16) 0.101(5) 0.07(2) Uiso 1 1 d D .

loop_
_atom_site_aniso_label
_atom_site_aniso_U_11
_atom_site_aniso_U_22
_atom_site_aniso_U_33
_atom_site_aniso_U_23
_atom_site_aniso_U_13
_atom_site_aniso_U_12
V1 0.0565(5) 0.0315(4) 0.0524(5) 0.0071(5) 0.0063(5) 0.0037(4)
O7 0.086(3) 0.057(3) 0.074(3) 0.026(2) 0.034(3) 0.037(2)
O1 0.057(2) 0.048(2) 0.061(3) 0.015(2) -0.0187(19) -0.0030(17)
O2 0.086(3) 0.058(2) 0.070(3) 0.000(3) -0.026(3) -0.027(2)
O6 0.056(2) 0.056(2) 0.055(3) 0.002(2) 0.0082(19) 0.0079(18)
O3 0.076(3) 0.036(2) 0.066(3) 0.000(2) 0.005(2) -0.0157(18)
O5 0.083(3) 0.041(2) 0.061(3) 0.018(2) 0.014(2) 0.014(2)
O4 0.104(3) 0.078(3) 0.061(3) -0.009(2) -0.004(3) -0.056(3)
N1 0.042(2) 0.025(2) 0.050(3) -0.0006(19) 0.002(2) 0.0002(16)
C5 0.040(2) 0.026(2) 0.048(3) -0.001(2) 0.001(2) 0.002(2)
C1 0.047(3) 0.038(3) 0.042(3) -0.002(2) 0.000(3) -0.008(2)
C7 0.066(4) 0.050(4) 0.051(4) -0.006(3) 0.016(3) -0.019(3)
C10 0.093(5) 0.050(4) 0.170(10) 0.020(5) -0.034(6) -0.013(4)
C3 0.078(4) 0.052(3) 0.059(4) 0.023(3) -0.007(4) -0.010(3)
C4 0.061(3) 0.033(3) 0.058(4) 0.007(3) -0.002(3) -0.007(2)
C2 0.067(3) 0.070(4) 0.050(4) 0.006(3) -0.016(3) -0.011(3)
C8 0.093(5) 0.061(4) 0.066(4) 0.021(4) 0.016(4) 0.005(4)
C9 0.081(5) 0.076(5) 0.095(6) 0.032(5) -0.012(5) -0.021(4)
C6 0.047(3) 0.045(3) 0.052(4) -0.002(3) -0.009(3) 0.000(2)

loop_
_atom_type_symbol
_atom_type_description
_atom_type_scat_dispersion_real
_atom_type_scat_dispersion_imag
_atom_type_scat_source
C C 0.0033 0.0016 'International Tables Vol C Tables 4.2.6.8 and 6.1.1.4'
H H 0.0000 0.0000 'International Tables Vol C Tables 4.2.6.8 and 6.1.1.4'
N N 0.0061 0.0033 'International Tables Vol C Tables 4.2.6.8 and 6.1.1.4'
O O 0.0106 0.0060 'International Tables Vol C Tables 4.2.6.8 and 6.1.1.4'
V V 0.3005 0.5294 'International Tables Vol C Tables 4.2.6.8 and 6.1.1.4'

loop_
_geom_angle_atom_site_label_1
_geom_angle_atom_site_label_2
_geom_angle_atom_site_label_3
_geom_angle
O6 V1 O5 100.3(2)
O6 V1 O1 94.21(19)
O5 V1 O1 102.10(18)
O6 V1 O3 95.66(17)
O5 V1 O3 104.25(19)
O1 V1 O3 149.64(16)
O6 V1 N1 100.11(18)
O5 V1 N1 159.55(17)
O1 V1 N1 75.35(15)
O3 V1 N1 74.68(17)
O6 V1 O7 178.43(19)
O5 V1 O7 80.62(18)
O1 V1 O7 84.35(17)
O3 V1 O7 85.31(18)
N1 V1 O7 78.95(16)
V1 O7 H71 122(3)
V1 O7 H72 128(3)
H71 O7 H72 110(4)
C6 O1 V1 123.0(3)
C7 O3 V1 123.3(4)
C8 O5 V1 128.5(4)
C1 N1 C5 121.9(4)
C1 N1 V1 119.6(3)
C5 N1 V1 118.4(3)
N1 C5 C4 120.2(5)
N1 C5 C6 110.4(4)
C4 C5 C6 129.3(4)
N1 C1 C2 121.3(5)
N1 C1 C7 110.5(5)
C2 C1 C7 128.1(5)
O4 C7 O3 125.8(5)
O4 C7 C1 122.6(6)
O3 C7 C1 111.6(5)
C9 C10 H10A 109.5
C9 C10 H10B 109.5
H10A C10 H10B 109.5
C9 C10 H10C 109.5
H10A C10 H10C 109.5
H10B C10 H10C 109.5
C4 C3 C2 119.1(5)
C4 C3 H3 120.5
C2 C3 H3 120.5
C5 C4 C3 119.2(5)
C5 C4 H4 120.4
C3 C4 H4 120.4
C1 C2 C3 118.2(5)
C1 C2 H2 120.9
C3 C2 H2 120.9
O5 C8 C9 110.9(5)
O5 C8 H8A 109.5
C9 C8 H8A 109.5
O5 C8 H8B 109.5
C9 C8 H8B 109.5
H8A C8 H8B 108.0
C10 C9 C8 112.9(6)
C10 C9 H9A 109.0
C8 C9 H9A 109.0
C10 C9 H9B 109.0
C8 C9 H9B 109.0
H9A C9 H9B 107.8
O2 C6 O1 126.5(5)
O2 C6 C5 120.9(5)
O1 C6 C5 112.6(4)

loop_
_geom_bond_atom_site_label_1
_geom_bond_atom_site_label_2
_geom_bond_distance
V1 O6 1.578(4)
V1 O5 1.754(4)
V1 O1 1.965(3)
V1 O3 1.970(4)
V1 N1 2.085(4)
V1 O7 2.220(4)
O7 H71 0.82(2)
O7 H72 0.84(2)
O1 C6 1.293(6)
O2 C6 1.219(5)
O3 C7 1.307(7)
O5 C8 1.417(7)
O4 C7 1.200(7)
N1 C1 1.310(6)
N1 C5 1.329(5)
C5 C4 1.366(6)
C5 C6 1.515(7)
C1 C2 1.354(7)
C1 C7 1.521(7)
C10 C9 1.433(9)
C10 H10A 0.9600
C10 H10B 0.9600
C10 H10C 0.9600
C3 C4 1.367(8)
C3 C2 1.407(7)
C3 H3 0.9300
C4 H4 0.9300
C2 H2 0.9300
C8 C9 1.502(8)
C8 H8A 0.9700
C8 H8B 0.9700
C9 H9A 0.9700
C9 H9B 0.9700

loop_
_geom_hbond_atom_site_label_D
_geom_hbond_atom_site_label_H
_geom_hbond_atom_site_label_A
_geom_hbond_distance_DH
_geom_hbond_distance_HA
_geom_hbond_distance_DA
_geom_hbond_angle_DHA
_geom_hbond_site_symmetry_A
O7 H71 O4 0.82(2) 1.96(3) 2.752(5) 164(4) 4
O7 H72 O2 0.84(2) 1.89(3) 2.725(6) 172(6) 6_754
